data_7062648
loop_
_publ_author_name
'Moon, Josh'
'Guo, Zhifang'
'Beaumont, Owen A.'
'Hamilton, Sophie'
'Bousrez, Guillaume'
'Mottram, Eleanor'
'Wang, Jun'
'Somers, Anthony E.'
'Deacon, Glen B.'
'Junk, Peter C.'

_publ_section_title
;
 4-Hydroxybenzoato-rare earth(iii) complexes -- syntheses, a structural
 goldmine from coordination diversity and improved corrosion inhibition
 behaviour
;
_journal_issue 36
_journal_name_full 'New Journal of Chemistry'
_journal_page_first 16843
_journal_page_last 16854
_journal_paper_doi 10.1039/D3NJ02735J
_journal_volume 47
_journal_year 2023
_chemical_formula_moiety 'C42 H38 Lu2 O22, 2(H2 O)'
_chemical_formula_sum 'C42 H42 Lu2 O24'
_chemical_formula_weight 1280.69
_space_group_crystal_system monoclinic
_space_group_IT_number 14
_space_group_name_Hall '-P 2ybc'
_space_group_name_H-M_alt 'P 1 21/c 1'
_atom_sites_solution_hydrogens mixed
_audit_creation_date 2023-04-03
_audit_creation_method
;
Olex2 1.3
(compiled 2020.11.12 svn.r5f609507 for OlexSys, GUI svn.r6408)
;
_audit_update_record
;
2023-06-12 deposited with the CCDC.	2023-08-01 downloaded from the CCDC.
;
_cell_angle_alpha 90
_cell_angle_beta 105.9210(10)
_cell_angle_gamma 90
_cell_formula_units_Z 2
_cell_length_a 10.3683(3)
_cell_length_b 14.8139(5)
_cell_length_c 15.4882(5)
_cell_measurement_reflns_used 8020
_cell_measurement_temperature 296(2)
_cell_measurement_theta_max 30.05
_cell_measurement_theta_min 2.46
_cell_volume 2287.66(13)
_computing_molecular_graphics 'Olex2 1.3 (Dolomanov et al., 2009)'
_computing_publication_material 'Olex2 1.3 (Dolomanov et al., 2009)'
_computing_structure_refinement 'SHELXL 2018/3 (Sheldrick, 2015)'
_computing_structure_solution 'ShelXT (Sheldrick, 2015)'
_diffrn_ambient_temperature 296.15
_diffrn_detector 'Bruker APEX2 area detector'
_diffrn_detector_area_resol_mean 7.9
_diffrn_detector_type 'CCD area detector'
_diffrn_measured_fraction_theta_full 0.998
_diffrn_measured_fraction_theta_max 0.997
_diffrn_measurement_device 'three-circle diffractometer'
_diffrn_measurement_device_type 'Bruker SMART APEX2 area detector'
_diffrn_measurement_method '\w and \f scans'
_diffrn_radiation_monochromator 'mirror optics'
_diffrn_radiation_probe x-ray
_diffrn_radiation_type MoK\a
_diffrn_radiation_wavelength 0.71073
_diffrn_reflns_av_R_equivalents 0.0661
_diffrn_reflns_av_unetI/netI 0.0402
_diffrn_reflns_Laue_measured_fraction_full 0.998
_diffrn_reflns_Laue_measured_fraction_max 0.997
_diffrn_reflns_limit_h_max 13
_diffrn_reflns_limit_h_min -13
_diffrn_reflns_limit_k_max 19
_diffrn_reflns_limit_k_min -19
_diffrn_reflns_limit_l_max 19
_diffrn_reflns_limit_l_min -20
_diffrn_reflns_number 36496
_diffrn_reflns_point_group_measured_fraction_full 0.998
_diffrn_reflns_point_group_measured_fraction_max 0.997
_diffrn_reflns_theta_full 25.242
_diffrn_reflns_theta_max 27.497
_diffrn_reflns_theta_min 1.939
_diffrn_source 'microfocus sealed X-ray tube'
_diffrn_source_type 'Incoatec I\ms'
_exptl_absorpt_coefficient_mu 4.379
_exptl_absorpt_correction_T_max 0.335
_exptl_absorpt_correction_T_min 0.141
_exptl_absorpt_correction_type psi-scan
_exptl_absorpt_process_details SADABS
_exptl_crystal_colour 'clear colourless'
_exptl_crystal_colour_lustre clear
_exptl_crystal_colour_primary colourless
_exptl_crystal_density_diffrn 1.859
_exptl_crystal_description prism
_exptl_crystal_F_000 1256
_exptl_crystal_size_max 0.6
_exptl_crystal_size_mid 0.4
_exptl_crystal_size_min 0.25
_refine_diff_density_max 2.338
_refine_diff_density_min -1.987
_refine_diff_density_rms 0.150
_refine_ls_extinction_coef 0.0019(3)
_refine_ls_extinction_expression Fc^*^=kFc[1+0.001xFc^2^\l^3^/sin(2\q)]^-1/4^
_refine_ls_extinction_method 'SHELXL-2018/3 (Sheldrick 2018)'
_refine_ls_goodness_of_fit_ref 1.057
_refine_ls_hydrogen_treatment mixed
_refine_ls_matrix_type full
_refine_ls_number_parameters 323
_refine_ls_number_reflns 5243
_refine_ls_number_restraints 0
_refine_ls_restrained_S_all 1.057
_refine_ls_R_factor_all 0.0338
_refine_ls_R_factor_gt 0.0305
_refine_ls_shift/su_max 0.000
_refine_ls_shift/su_mean 0.000
_refine_ls_structure_factor_coef Fsqd
_refine_ls_weighting_details 'w=1/[\s^2^(Fo^2^)+(0.0526P)^2^+1.2274P] where P=(Fo^2^+2Fc^2^)/3'
_refine_ls_weighting_scheme calc
_refine_ls_wR_factor_gt 0.0815
_refine_ls_wR_factor_ref 0.0844
_reflns_Friedel_coverage 0.000
_reflns_number_gt 4786
_reflns_number_total 5243
_reflns_threshold_expression 'I > 2\s(I)'
_cod_data_source_file d3nj02735j2.cif
_cod_data_source_block p21c_CCDC3
_cod_depositor_comments 'Adding full bibliography for 7062632--7062650.cif.'
_cod_database_code 7062648
_shelx_shelxl_version_number 2018/3
_shelx_space_group_comment
;
The symmetry employed for this shelxl refinement is uniquely defined
by the following loop, which should always be used as a source of
symmetry information in preference to the above space-group names.
They are only intended as comments.
;
_shelx_estimated_absorpt_t_max 0.407
_shelx_estimated_absorpt_t_min 0.179
_olex2_refinement_description
;
1.a Rotating group:
 O7(H7A,H7B), O8(H8A,H8B)
1.b Aromatic/amide H refined with riding coordinates:
 C10(H10A), C14(H14), C13(H13), C21(H21), C7(H7), C17(H17), C18(H18), C11(H11),
  C3(H3), C6(H6), C20(H20), C4(H4)
1.c Tetrahedral OH refined with riding coordinates:
 O9(H9)
1.d Idealised tetrahedral OH refined as rotating group:
 O11(H11A)
;
_olex2_submission_special_instructions 'No special instructions were received'

loop_
_space_group_symop_operation_xyz
'x, y, z'
'-x, y+1/2, -z+1/2'
'-x, -y, -z'
'x, -y-1/2, z-1/2'

loop_
_atom_site_label
_atom_site_type_symbol
_atom_site_fract_x
_atom_site_fract_y
_atom_site_fract_z
_atom_site_U_iso_or_equiv
_atom_site_adp_type
_atom_site_occupancy
_atom_site_site_symmetry_order
_atom_site_calc_flag
_atom_site_refinement_flags_posn
_atom_site_refinement_flags_adp
_atom_site_refinement_flags_occupancy
_atom_site_disorder_assembly
_atom_site_disorder_group
Lu1 Lu 0.46046(2) 0.14718(2) 0.42257(2) 0.01988(8) Uani 1 1 d . . . . .
O3 O 0.5560(2) 0.27660(16) 0.51195(16) 0.0300(5) Uani 1 1 d . . . . .
O6 O 0.6359(2) -0.00889(15) 0.59907(16) 0.0267(5) Uani 1 1 d . . . . .
O4 O 0.5375(3) 0.27613(16) 0.36872(16) 0.0312(5) Uani 1 1 d . . . . .
O1 O 0.2821(2) 0.17643(17) 0.29284(16) 0.0270(5) Uani 1 1 d . . . . .
O5 O 0.6595(2) 0.08675(17) 0.49411(17) 0.0305(5) Uani 1 1 d . . . . .
O7 O 0.5516(3) 0.09733(19) 0.30793(18) 0.0370(6) Uani 1 1 d . . . . .
H7A H 0.596504 0.047945 0.306393 0.055 Uiso 1 1 d R U . . .
H7B H 0.547874 0.124155 0.257344 0.055 Uiso 1 1 d R U . . .
O8 O 0.4306(3) 0.11309(18) 0.55973(17) 0.0331(5) Uani 1 1 d . . . . .
H8A H 0.443142 0.160198 0.593202 0.050 Uiso 1 1 d R U . . .
H8B H 0.491985 0.076429 0.587563 0.050 Uiso 1 1 d R U . . .
O2 O 0.2610(2) 0.21844(17) 0.42310(16) 0.0306(5) Uani 1 1 d . . . . .
O12 O 0.3809(3) 0.3020(2) 0.1946(2) 0.0415(7) Uani 1 1 d . . . . .
O10 O 0.7740(3) 0.6696(2) 0.4489(2) 0.0423(7) Uani 1 1 d . . . . .
O9 O -0.3482(3) 0.2254(2) 0.19235(19) 0.0498(8) Uani 1 1 d . . . . .
H9 H -0.369619 0.209792 0.139519 0.075 Uiso 1 1 calc R U . . .
C8 C 0.5723(3) 0.3171(2) 0.4438(2) 0.0243(6) Uani 1 1 d . . . . .
C9 C 0.6303(3) 0.4086(2) 0.4486(2) 0.0264(7) Uani 1 1 d . . . . .
C2 C 0.0634(3) 0.2209(2) 0.2986(2) 0.0261(7) Uani 1 1 d . . . . .
C10 C 0.6552(4) 0.4467(2) 0.3729(3) 0.0359(8) Uani 1 1 d . . . . .
H10A H 0.638584 0.413090 0.320202 0.043 Uiso 1 1 calc R U . . .
C16 C 0.8546(3) 0.0427(2) 0.6044(2) 0.0257(7) Uani 1 1 d . . . . .
C14 C 0.6566(4) 0.4600(2) 0.5267(2) 0.0308(7) Uani 1 1 d . . . . .
H14 H 0.640913 0.435377 0.578153 0.037 Uiso 1 1 calc R U . . .
C1 C 0.2091(3) 0.2059(2) 0.3389(2) 0.0239(6) Uani 1 1 d . . . . .
C13 C 0.7051(4) 0.5466(2) 0.5293(3) 0.0318(8) Uani 1 1 d . . . . .
H13 H 0.722331 0.580043 0.582029 0.038 Uiso 1 1 calc R U . . .
C21 C 0.9098(4) 0.0053(3) 0.6893(3) 0.0360(8) Uani 1 1 d . . . . .
H21 H 0.854102 -0.020616 0.720385 0.043 Uiso 1 1 calc R U . . .
C15 C 0.7081(3) 0.0398(2) 0.5627(2) 0.0246(6) Uani 1 1 d . . . . .
C7 C 0.0093(3) 0.2139(2) 0.2061(2) 0.0311(7) Uani 1 1 d . . . . .
H7 H 0.065689 0.206678 0.169196 0.037 Uiso 1 1 calc R U . . .
C12 C 0.7284(4) 0.5840(2) 0.4526(3) 0.0304(7) Uani 1 1 d . . . . .
C17 C 0.9399(4) 0.0824(2) 0.5598(3) 0.0327(8) Uani 1 1 d . . . . .
H17 H 0.904096 0.108539 0.503685 0.039 Uiso 1 1 calc R U . . .
C19 C 1.1295(4) 0.0449(2) 0.6814(3) 0.0375(9) Uani 1 1 d . . . . .
C18 C 1.0767(4) 0.0835(3) 0.5978(3) 0.0377(8) Uani 1 1 d . . . . .
H18 H 1.133004 0.109989 0.567511 0.045 Uiso 1 1 calc R U . . .
C11 C 0.7042(4) 0.5335(2) 0.3743(3) 0.0390(9) Uani 1 1 d . . . . .
H11 H 0.720929 0.558052 0.323184 0.047 Uiso 1 1 calc R U . . .
C3 C -0.0214(4) 0.2331(3) 0.3531(2) 0.0374(8) Uani 1 1 d . . . . .
H3 H 0.014324 0.239432 0.414776 0.045 Uiso 1 1 calc R U . . .
C6 C -0.1281(4) 0.2176(3) 0.1688(2) 0.0344(8) Uani 1 1 d . . . . .
H6 H -0.163882 0.214164 0.106915 0.041 Uiso 1 1 calc R U . . .
C5 C -0.2121(3) 0.2265(3) 0.2240(3) 0.0359(8) Uani 1 1 d . . . . .
C20 C 1.0472(4) 0.0066(3) 0.7271(3) 0.0436(10) Uani 1 1 d . . . . .
H20 H 1.083833 -0.018492 0.783546 0.052 Uiso 1 1 calc R U . . .
C4 C -0.1590(4) 0.2359(3) 0.3160(3) 0.0435(10) Uani 1 1 d . . . . .
H4 H -0.215623 0.244012 0.352682 0.052 Uiso 1 1 calc R U . . .
H12A H 0.436(7) 0.296(4) 0.237(5) 0.08(2) Uiso 1 1 d . . . . .
H12B H 0.344(6) 0.260(4) 0.184(4) 0.06(2) Uiso 1 1 d . . . . .
H10 H 0.762(5) 0.692(3) 0.490(3) 0.043(14) Uiso 1 1 d . . . . .
O11 O 1.2661(3) 0.0414(2) 0.7209(2) 0.0538(8) Uani 1 1 d . . . . .
H11A H 1.299042 0.091266 0.717895 0.081 Uiso 1 1 calc R U . . .

loop_
_atom_site_aniso_label
_atom_site_aniso_U_11
_atom_site_aniso_U_22
_atom_site_aniso_U_33
_atom_site_aniso_U_23
_atom_site_aniso_U_13
_atom_site_aniso_U_12
Lu1 0.01864(10) 0.02228(10) 0.01931(11) 0.00111(4) 0.00619(6) -0.00059(4)
O3 0.0369(13) 0.0304(12) 0.0213(12) 0.0007(9) 0.0057(10) -0.0078(10)
O6 0.0242(11) 0.0272(11) 0.0284(12) 0.0012(9) 0.0067(9) -0.0047(9)
O4 0.0404(14) 0.0291(12) 0.0259(13) -0.0024(10) 0.0120(10) -0.0085(10)
O1 0.0214(11) 0.0357(12) 0.0246(12) 0.0010(10) 0.0074(9) 0.0036(9)
O5 0.0223(11) 0.0391(13) 0.0296(13) 0.0076(10) 0.0065(9) 0.0015(9)
O7 0.0380(14) 0.0465(15) 0.0305(14) 0.0001(12) 0.0161(11) 0.0113(12)
O8 0.0436(15) 0.0320(13) 0.0277(13) 0.0015(11) 0.0164(11) 0.0037(11)
O2 0.0236(11) 0.0415(13) 0.0256(12) -0.0067(10) 0.0050(9) 0.0038(10)
O12 0.0360(15) 0.0491(18) 0.0408(18) 0.0176(14) 0.0129(13) 0.0024(14)
O10 0.063(2) 0.0274(12) 0.0439(18) -0.0084(13) 0.0280(15) -0.0130(13)
O9 0.0218(12) 0.096(2) 0.0299(14) -0.0013(15) 0.0044(11) 0.0113(13)
C8 0.0212(14) 0.0250(15) 0.0260(17) -0.0003(13) 0.0051(12) 0.0015(12)
C9 0.0261(15) 0.0267(15) 0.0278(17) 0.0011(13) 0.0099(13) -0.0031(12)
C2 0.0205(15) 0.0316(16) 0.0255(17) 0.0019(13) 0.0053(12) 0.0035(12)
C10 0.053(2) 0.0336(18) 0.0248(18) -0.0051(14) 0.0177(16) -0.0077(16)
C16 0.0230(15) 0.0238(15) 0.0284(17) 0.0017(12) 0.0040(12) -0.0016(11)
C14 0.0375(18) 0.0313(17) 0.0255(17) 0.0034(13) 0.0119(14) -0.0056(14)
C1 0.0215(14) 0.0244(14) 0.0257(16) 0.0003(12) 0.0063(12) 0.0002(11)
C13 0.0407(19) 0.0296(17) 0.0267(18) -0.0056(14) 0.0121(15) -0.0068(14)
C21 0.0289(17) 0.0382(18) 0.036(2) 0.0102(16) 0.0012(15) -0.0075(14)
C15 0.0261(15) 0.0214(14) 0.0250(16) -0.0020(12) 0.0049(13) -0.0007(11)
C7 0.0264(16) 0.0426(19) 0.0261(18) 0.0025(14) 0.0105(13) 0.0023(14)
C12 0.0337(17) 0.0248(15) 0.0343(19) -0.0015(14) 0.0122(15) -0.0038(13)
C17 0.0295(17) 0.0381(18) 0.0301(18) 0.0031(14) 0.0075(14) -0.0010(14)
C19 0.0225(16) 0.0296(17) 0.054(2) 0.0017(16) -0.0008(16) -0.0009(13)
C18 0.0271(17) 0.048(2) 0.040(2) 0.0014(17) 0.0138(15) -0.0037(16)
C11 0.059(2) 0.0333(18) 0.032(2) -0.0023(15) 0.0247(18) -0.0108(17)
C3 0.0273(17) 0.063(2) 0.0221(17) -0.0033(16) 0.0065(14) 0.0042(16)
C6 0.0293(18) 0.052(2) 0.0221(17) 0.0063(15) 0.0070(14) 0.0072(15)
C5 0.0211(16) 0.053(2) 0.032(2) 0.0029(16) 0.0047(14) 0.0081(15)
C20 0.033(2) 0.046(2) 0.043(2) 0.0169(18) -0.0051(17) -0.0079(16)
C4 0.0255(18) 0.079(3) 0.0280(19) -0.0047(19) 0.0110(15) 0.0116(18)
O11 0.0256(13) 0.0524(18) 0.073(2) 0.0086(16) -0.0039(14) -0.0029(12)

loop_
_atom_type_symbol
_atom_type_description
_atom_type_scat_dispersion_real
_atom_type_scat_dispersion_imag
_atom_type_scat_source
C C 0.0033 0.0016 'International Tables Vol C Tables 4.2.6.8 and 6.1.1.4'
H H 0.0000 0.0000 'International Tables Vol C Tables 4.2.6.8 and 6.1.1.4'
Lu Lu -0.4720 5.8584 'International Tables Vol C Tables 4.2.6.8 and 6.1.1.4'
O O 0.0106 0.0060 'International Tables Vol C Tables 4.2.6.8 and 6.1.1.4'

loop_
_geom_angle_atom_site_label_1
_geom_angle_atom_site_label_2
_geom_angle_atom_site_label_3
_geom_angle
_geom_angle_site_symmetry_1
_geom_angle_site_symmetry_3
_geom_angle_publ_flag
O6 Lu1 O3 154.06(8) 3_656 . ?
O6 Lu1 O4 151.19(8) 3_656 . ?
O6 Lu1 O1 80.20(8) 3_656 . ?
O6 Lu1 O7 81.72(9) 3_656 . ?
O6 Lu1 O8 76.75(9) 3_656 . ?
O6 Lu1 O2 93.14(9) 3_656 . ?
O4 Lu1 O3 54.72(8) . . ?
O4 Lu1 O1 79.01(9) . . ?
O4 Lu1 O7 74.73(9) . . ?
O4 Lu1 O2 91.24(9) . . ?
O1 Lu1 O3 116.35(8) . . ?
O5 Lu1 O3 81.74(9) . . ?
O5 Lu1 O6 91.18(8) . 3_656 ?
O5 Lu1 O4 98.40(9) . . ?
O5 Lu1 O1 152.95(9) . . ?
O5 Lu1 O7 75.02(9) . . ?
O5 Lu1 O8 78.08(9) . . ?
O5 Lu1 O2 151.45(9) . . ?
O7 Lu1 O3 119.78(9) . . ?
O7 Lu1 O1 78.37(8) . . ?
O8 Lu1 O3 77.37(9) . . ?
O8 Lu1 O4 131.75(9) . . ?
O8 Lu1 O1 123.76(9) . . ?
O8 Lu1 O7 144.95(10) . . ?
O8 Lu1 O2 75.49(9) . . ?
O2 Lu1 O3 82.12(9) . . ?
O2 Lu1 O1 55.34(8) . . ?
O2 Lu1 O7 133.53(9) . . ?
C8 O3 Lu1 91.49(19) . . ?
C15 O6 Lu1 137.3(2) . 3_656 ?
C8 O4 Lu1 96.0(2) . . ?
C1 O1 Lu1 91.95(19) . . ?
C15 O5 Lu1 137.9(2) . . ?
Lu1 O7 H7A 127.9 . . ?
Lu1 O7 H7B 127.6 . . ?
H7A O7 H7B 104.5 . . ?
Lu1 O8 H8A 110.2 . . ?
Lu1 O8 H8B 109.6 . . ?
H8A O8 H8B 104.1 . . ?
C1 O2 Lu1 93.22(19) . . ?
H12A O12 H12B 109(7) . . ?
C12 O10 H10 103(4) . . ?
C5 O9 H9 109.5 . . ?
O3 C8 O4 117.8(3) . . ?
O3 C8 C9 122.6(3) . . ?
O4 C8 C9 119.6(3) . . ?
C10 C9 C8 119.8(3) . . ?
C10 C9 C14 118.4(3) . . ?
C14 C9 C8 121.8(3) . . ?
C7 C2 C1 119.9(3) . . ?
C3 C2 C1 120.4(3) . . ?
C3 C2 C7 119.4(3) . . ?
C9 C10 H10A 119.4 . . ?
C11 C10 C9 121.1(3) . . ?
C11 C10 H10A 119.4 . . ?
C21 C16 C15 120.3(3) . . ?
C17 C16 C21 118.9(3) . . ?
C17 C16 C15 120.8(3) . . ?
C9 C14 H14 119.4 . . ?
C13 C14 C9 121.2(3) . . ?
C13 C14 H14 119.4 . . ?
O1 C1 O2 118.7(3) . . ?
O1 C1 C2 121.2(3) . . ?
O2 C1 C2 120.1(3) . . ?
C14 C13 H13 120.2 . . ?
C14 C13 C12 119.7(3) . . ?
C12 C13 H13 120.2 . . ?
C16 C21 H21 120.0 . . ?
C20 C21 C16 120.0(4) . . ?
C20 C21 H21 120.0 . . ?
O6 C15 C16 118.8(3) . . ?
O5 C15 O6 122.6(3) . . ?
O5 C15 C16 118.7(3) . . ?
C2 C7 H7 119.8 . . ?
C6 C7 C2 120.4(3) . . ?
C6 C7 H7 119.8 . . ?
O10 C12 C13 123.4(3) . . ?
O10 C12 C11 116.6(3) . . ?
C11 C12 C13 120.0(3) . . ?
C16 C17 H17 119.6 . . ?
C18 C17 C16 120.8(3) . . ?
C18 C17 H17 119.6 . . ?
C20 C19 C18 120.8(3) . . ?
C20 C19 O11 117.6(4) . . ?
O11 C19 C18 121.6(4) . . ?
C17 C18 C19 119.4(4) . . ?
C17 C18 H18 120.3 . . ?
C19 C18 H18 120.3 . . ?
C10 C11 C12 119.6(4) . . ?
C10 C11 H11 120.2 . . ?
C12 C11 H11 120.2 . . ?
C2 C3 H3 119.9 . . ?
C4 C3 C2 120.3(3) . . ?
C4 C3 H3 119.9 . . ?
C7 C6 H6 120.1 . . ?
C7 C6 C5 119.8(3) . . ?
C5 C6 H6 120.1 . . ?
O9 C5 C6 122.8(3) . . ?
O9 C5 C4 116.9(3) . . ?
C6 C5 C4 120.3(3) . . ?
C21 C20 H20 120.0 . . ?
C19 C20 C21 120.1(4) . . ?
C19 C20 H20 120.0 . . ?
C3 C4 C5 119.8(3) . . ?
C3 C4 H4 120.1 . . ?
C5 C4 H4 120.1 . . ?
C19 O11 H11A 109.5 . . ?

loop_
_geom_bond_atom_site_label_1
_geom_bond_atom_site_label_2
_geom_bond_distance
_geom_bond_site_symmetry_2
_geom_bond_publ_flag
Lu1 O3 2.413(2) . ?
Lu1 O6 2.263(2) 3_656 ?
Lu1 O4 2.312(2) . ?
Lu1 O1 2.368(2) . ?
Lu1 O5 2.243(2) . ?
Lu1 O7 2.347(3) . ?
Lu1 O8 2.286(3) . ?
Lu1 O2 2.324(2) . ?
O3 C8 1.265(4) . ?
O6 C15 1.277(4) . ?
O4 C8 1.273(4) . ?
O1 C1 1.252(4) . ?
O5 C15 1.255(4) . ?
O7 H7A 0.8712 . ?
O7 H7B 0.8699 . ?
O8 H8A 0.8577 . ?
O8 H8B 0.8576 . ?
O2 C1 1.281(4) . ?
O12 H12A 0.75(7) . ?
O12 H12B 0.72(6) . ?
O10 C12 1.360(4) . ?
O10 H10 0.77(5) . ?
O9 H9 0.8200 . ?
O9 C5 1.361(4) . ?
C8 C9 1.476(5) . ?
C9 C10 1.389(5) . ?
C9 C14 1.392(5) . ?
C2 C1 1.484(4) . ?
C2 C7 1.391(5) . ?
C2 C3 1.388(5) . ?
C10 H10A 0.9300 . ?
C10 C11 1.382(5) . ?
C16 C21 1.397(5) . ?
C16 C15 1.479(4) . ?
C16 C17 1.393(5) . ?
C14 H14 0.9300 . ?
C14 C13 1.375(5) . ?
C13 H13 0.9300 . ?
C13 C12 1.390(5) . ?
C21 H21 0.9300 . ?
C21 C20 1.384(5) . ?
C7 H7 0.9300 . ?
C7 C6 1.384(5) . ?
C12 C11 1.387(5) . ?
C17 H17 0.9300 . ?
C17 C18 1.379(5) . ?
C19 C18 1.384(6) . ?
C19 C20 1.371(6) . ?
C19 O11 1.382(4) . ?
C18 H18 0.9300 . ?
C11 H11 0.9300 . ?
C3 H3 0.9300 . ?
C3 C4 1.385(5) . ?
C6 H6 0.9300 . ?
C6 C5 1.384(5) . ?
C5 C4 1.386(5) . ?
C20 H20 0.9300 . ?
C4 H4 0.9300 . ?
O11 H11A 0.8200 . ?

loop_
_geom_torsion_atom_site_label_1
_geom_torsion_atom_site_label_2
_geom_torsion_atom_site_label_3
_geom_torsion_atom_site_label_4
_geom_torsion
_geom_torsion_site_symmetry_1
_geom_torsion_site_symmetry_2
_geom_torsion_site_symmetry_3
_geom_torsion_site_symmetry_4
_geom_torsion_publ_flag
Lu1 O3 C8 O4 -1.0(3) . . . . ?
Lu1 O3 C8 C9 179.5(3) . . . . ?
Lu1 O6 C15 O5 82.2(4) 3_656 . . . ?
Lu1 O6 C15 C16 -99.3(3) 3_656 . . . ?
Lu1 O4 C8 O3 1.0(3) . . . . ?
Lu1 O4 C8 C9 -179.4(3) . . . . ?
Lu1 O1 C1 O2 9.0(3) . . . . ?
Lu1 O1 C1 C2 -167.2(3) . . . . ?
Lu1 O5 C15 O6 21.1(5) . . . . ?
Lu1 O5 C15 C16 -157.4(2) . . . . ?
Lu1 O2 C1 O1 -9.1(3) . . . . ?
Lu1 O2 C1 C2 167.1(3) . . . . ?
O3 C8 C9 C10 175.0(3) . . . . ?
O3 C8 C9 C14 -7.5(5) . . . . ?
O4 C8 C9 C10 -4.5(5) . . . . ?
O4 C8 C9 C14 172.9(3) . . . . ?
O10 C12 C11 C10 -178.7(4) . . . . ?
O9 C5 C4 C3 176.8(4) . . . . ?
C8 C9 C10 C11 177.3(4) . . . . ?
C8 C9 C14 C13 -177.1(3) . . . . ?
C9 C10 C11 C12 -0.4(7) . . . . ?
C9 C14 C13 C12 0.2(6) . . . . ?
C2 C7 C6 C5 -1.3(6) . . . . ?
C2 C3 C4 C5 -0.1(7) . . . . ?
C10 C9 C14 C13 0.4(5) . . . . ?
C16 C21 C20 C19 0.2(6) . . . . ?
C16 C17 C18 C19 -0.2(6) . . . . ?
C14 C9 C10 C11 -0.3(6) . . . . ?
C14 C13 C12 O10 178.8(4) . . . . ?
C14 C13 C12 C11 -0.8(6) . . . . ?
C1 C2 C7 C6 172.7(3) . . . . ?
C1 C2 C3 C4 -172.0(4) . . . . ?
C13 C12 C11 C10 0.9(6) . . . . ?
C21 C16 C15 O6 -10.4(5) . . . . ?
C21 C16 C15 O5 168.1(3) . . . . ?
C21 C16 C17 C18 1.1(5) . . . . ?
C15 C16 C21 C20 178.7(4) . . . . ?
C15 C16 C17 C18 -178.7(3) . . . . ?
C7 C2 C1 O1 -8.7(5) . . . . ?
C7 C2 C1 O2 175.1(3) . . . . ?
C7 C2 C3 C4 1.7(6) . . . . ?
C7 C6 C5 O9 -176.1(4) . . . . ?
C7 C6 C5 C4 3.0(6) . . . . ?
C17 C16 C21 C20 -1.1(6) . . . . ?
C17 C16 C15 O6 169.4(3) . . . . ?
C17 C16 C15 O5 -12.1(5) . . . . ?
C18 C19 C20 C21 0.7(7) . . . . ?
C3 C2 C1 O1 165.0(3) . . . . ?
C3 C2 C1 O2 -11.2(5) . . . . ?
C3 C2 C7 C6 -1.0(5) . . . . ?
C6 C5 C4 C3 -2.3(7) . . . . ?
C20 C19 C18 C17 -0.7(6) . . . . ?
O11 C19 C18 C17 177.6(4) . . . . ?
O11 C19 C20 C21 -177.7(4) . . . . ?
